data_7062384
loop_
_publ_author_name
'Guo, Hao'
'Wang, Huahao'
'Zhao, Hongyi'
'Zhang, Dongfeng'

_publ_section_title
;
 Visible light-promoted synthesis of
 4,6a-dihydropyrrolo[3,4-c]pyrrole-1,3(2H,3aH)-diones via [3+2]
 cycloaddition reaction of 2H-azirines with maleimides
;
_journal_issue 12
_journal_name_full 'New Journal of Chemistry'
_journal_page_first 5634
_journal_page_last 5638
_journal_paper_doi 10.1039/D2NJ06257G
_journal_volume 47
_journal_year 2023
_chemical_formula_moiety 'C19 H16 N2 O2'
_chemical_formula_sum 'C19 H16 N2 O2'
_chemical_formula_weight 304.34
_space_group_crystal_system orthorhombic
_space_group_IT_number 61
_space_group_name_Hall '-P 2ac 2ab'
_space_group_name_H-M_alt 'P b c a'
_atom_sites_solution_hydrogens geom
_atom_sites_solution_primary dual
_audit_creation_date 2022-07-13
_audit_creation_method
;
Olex2 1.5
(compiled 2022.04.07 svn.rca3783a0 for OlexSys, GUI svn.r6498)
;
_audit_update_record
;
2022-11-30 deposited with the CCDC.	2023-02-06 downloaded from the CCDC.
;
_cell_angle_alpha 90
_cell_angle_beta 90
_cell_angle_gamma 90
_cell_formula_units_Z 8
_cell_length_a 17.6247(4)
_cell_length_b 7.6878(2)
_cell_length_c 22.1932(6)
_cell_measurement_reflns_used 12395
_cell_measurement_temperature 170.00(10)
_cell_measurement_theta_max 30.6870
_cell_measurement_theta_min 1.8020
_cell_volume 3007.07(13)
_computing_cell_refinement 'CrysAlisPro 1.171.39.45i (Rigaku OD, 2018)'
_computing_data_collection 'CrysAlisPro 1.171.39.45i (Rigaku OD, 2018)'
_computing_data_reduction 'CrysAlisPro 1.171.39.45i (Rigaku OD, 2018)'
_computing_molecular_graphics 'Olex2 1.5 (Dolomanov et al., 2009)'
_computing_publication_material 'Olex2 1.5 (Dolomanov et al., 2009)'
_computing_structure_refinement 'SHELXL 2018/3 (Sheldrick, 2015)'
_computing_structure_solution 'SHELXT 2018/2 (Sheldrick, 2018)'
_diffrn_ambient_environment N~2~
_diffrn_ambient_temperature 170.00(10)
_diffrn_detector 'CCD plate'
_diffrn_measured_fraction_theta_full 1.000
_diffrn_measured_fraction_theta_max 0.892
_diffrn_measurement_details
;
List of Runs (angles in degrees, time in seconds):

  # Type    Start    End  Width  t~exp~   \w     \q     \k     \f   Frames
#--------------------------------------------------------------------------
  1  \w    -72.00  46.00   0.50    3.00    --  -14.80  45.00  -4.87  236
  2  \w     21.00  46.00   0.50    3.00    --  -14.80  45.00  -4.87   50
  3  \w    -18.00  74.00   0.50    3.00    --  -14.80  45.00  60.00  184
  4  \w   -104.00   1.00   0.50    3.00    --  -14.80  45.00  30.00  210
;
_diffrn_measurement_device 'four-circle diffractometer'
_diffrn_measurement_device_type 'XtaLAB AFC10 (RCD3): fixed-chi single'
_diffrn_measurement_method '\w scans'
_diffrn_orient_matrix_type 'CrysAlisPro convention (1999,Acta A55,543-557)'
_diffrn_orient_matrix_UB_11 -0.0350738000
_diffrn_orient_matrix_UB_12 0.0448104000
_diffrn_orient_matrix_UB_13 0.0026110000
_diffrn_orient_matrix_UB_21 0.0170251000
_diffrn_orient_matrix_UB_22 0.0604236000
_diffrn_orient_matrix_UB_23 0.0200152000
_diffrn_orient_matrix_UB_31 0.0099600000
_diffrn_orient_matrix_UB_32 0.0532964000
_diffrn_orient_matrix_UB_33 -0.0248168000
_diffrn_radiation_monochromator mirror
_diffrn_radiation_probe x-ray
_diffrn_radiation_type 'Mo K\a'
_diffrn_radiation_wavelength 0.71073
_diffrn_reflns_av_R_equivalents 0.0185
_diffrn_reflns_av_unetI/netI 0.0144
_diffrn_reflns_Laue_measured_fraction_full 1.000
_diffrn_reflns_Laue_measured_fraction_max 0.892
_diffrn_reflns_limit_h_max 23
_diffrn_reflns_limit_h_min -24
_diffrn_reflns_limit_k_max 11
_diffrn_reflns_limit_k_min -8
_diffrn_reflns_limit_l_max 31
_diffrn_reflns_limit_l_min -22
_diffrn_reflns_number 24644
_diffrn_reflns_point_group_measured_fraction_full 1.000
_diffrn_reflns_point_group_measured_fraction_max 0.892
_diffrn_reflns_theta_full 25.242
_diffrn_reflns_theta_max 30.739
_diffrn_reflns_theta_min 1.835
_diffrn_source 'Rotating-anode X-ray tube'
_diffrn_source_type 'Rigaku (Mo) X-ray Source'
_exptl_absorpt_coefficient_mu 0.089
_exptl_absorpt_correction_T_max 1.00000
_exptl_absorpt_correction_T_min 0.79395
_exptl_absorpt_correction_type multi-scan
_exptl_absorpt_process_details
;
CrysAlisPro 1.171.39.45i (Rigaku Oxford Diffraction, 2018)
Empirical absorption correction using spherical harmonics,
 implemented in SCALE3 ABSPACK scaling algorithm.
;
_exptl_crystal_colour colourless
_exptl_crystal_colour_primary colourless
_exptl_crystal_density_diffrn 1.344
_exptl_crystal_description block
_exptl_crystal_F_000 1280
_exptl_crystal_size_max 0.25
_exptl_crystal_size_mid 0.22
_exptl_crystal_size_min 0.15
_refine_diff_density_max 0.330
_refine_diff_density_min -0.193
_refine_diff_density_rms 0.045
_refine_ls_extinction_method none
_refine_ls_goodness_of_fit_ref 1.067
_refine_ls_hydrogen_treatment constr
_refine_ls_matrix_type full
_refine_ls_number_parameters 209
_refine_ls_number_reflns 4173
_refine_ls_number_restraints 0
_refine_ls_restrained_S_all 1.067
_refine_ls_R_factor_all 0.0438
_refine_ls_R_factor_gt 0.0393
_refine_ls_shift/su_max 0.001
_refine_ls_shift/su_mean 0.000
_refine_ls_structure_factor_coef Fsqd
_refine_ls_weighting_details 'w=1/[\s^2^(Fo^2^)+(0.0665P)^2^+0.6758P] where P=(Fo^2^+2Fc^2^)/3'
_refine_ls_weighting_scheme calc
_refine_ls_wR_factor_gt 0.1117
_refine_ls_wR_factor_ref 0.1147
_reflns_Friedel_coverage 0.000
_reflns_number_gt 3683
_reflns_number_total 4173
_reflns_threshold_expression 'I > 2\s(I)'
_cod_data_source_file d2nj06257g2.cif
_cod_data_source_block mx10528
_cod_database_code 7062384
_shelx_shelxl_version_number 2018/3
_chemical_oxdiff_formula CHNO
_shelx_space_group_comment
;
The symmetry employed for this shelxl refinement is uniquely defined
by the following loop, which should always be used as a source of
symmetry information in preference to the above space-group names.
They are only intended as comments.
;
_olex2_refinement_description
;
1. Fixed Uiso
 At 1.2 times of:
  All C(H) groups
 At 1.5 times of:
  All C(H,H,H) groups
2.a Ternary CH refined with riding coordinates:
 C2(H2), C4(H4), C5(H5)
2.b Aromatic/amide H refined with riding coordinates:
 C9(H9), C10(H10), C11(H11), C12(H12), C13(H13), C15(H15), C16(H16), C17(H17),
 C18(H18), C19(H19)
2.c Idealised Me refined as rotating group:
 C7(H7A,H7B,H7C)
;
_olex2_submission_special_instructions 'No special instructions were received'
_oxdiff_exptl_absorpt_empirical_details
;
Empirical correction (ABSPACK) includes:
- Absorption correction using spherical harmonics
- Frame scaling
;
_oxdiff_exptl_absorpt_empirical_full_max 1.215
_oxdiff_exptl_absorpt_empirical_full_min 0.711

loop_
_space_group_symop_operation_xyz
'x, y, z'
'-x+1/2, -y, z+1/2'
'-x, y+1/2, -z+1/2'
'x+1/2, -y+1/2, -z'
'-x, -y, -z'
'x-1/2, y, -z-1/2'
'x, -y-1/2, z-1/2'
'-x-1/2, y-1/2, z'

loop_
_atom_site_label
_atom_site_type_symbol
_atom_site_fract_x
_atom_site_fract_y
_atom_site_fract_z
_atom_site_U_iso_or_equiv
_atom_site_adp_type
_atom_site_occupancy
_atom_site_site_symmetry_order
_atom_site_calc_flag
_atom_site_refinement_flags_posn
_atom_site_refinement_flags_adp
_atom_site_refinement_flags_occupancy
_atom_site_disorder_assembly
_atom_site_disorder_group
O1 O 0.48800(4) 0.30364(12) 0.75383(4) 0.03217(19) Uani 1 1 d . . . . .
O2 O 0.56731(5) 0.15865(11) 0.56582(3) 0.03090(18) Uani 1 1 d . . . . .
N1 N 0.51206(5) 0.23499(11) 0.65537(4) 0.02174(18) Uani 1 1 d . . . . .
N2 N 0.71276(5) 0.37752(11) 0.71644(4) 0.02200(17) Uani 1 1 d . . . . .
C1 C 0.53013(5) 0.24813(13) 0.71561(4) 0.02123(19) Uani 1 1 d . . . . .
C2 C 0.61085(5) 0.18006(12) 0.72341(4) 0.01960(18) Uani 1 1 d . . . . .
H2 H 0.611302 0.067119 0.743879 0.024 Uiso 1 1 calc R U . . .
C3 C 0.66573(5) 0.30648(12) 0.75267(4) 0.01912(18) Uani 1 1 d . . . . .
C4 C 0.69756(5) 0.32316(12) 0.65431(4) 0.02044(19) Uani 1 1 d . . . . .
H4 H 0.744982 0.283572 0.635772 0.025 Uiso 1 1 calc R U . . .
C5 C 0.64121(5) 0.16525(12) 0.65915(4) 0.02061(19) Uani 1 1 d . . . . .
H5 H 0.667281 0.054219 0.652658 0.025 Uiso 1 1 calc R U . . .
C6 C 0.57220(6) 0.18193(12) 0.61942(4) 0.02166(19) Uani 1 1 d . . . . .
C7 C 0.43858(6) 0.28098(17) 0.63092(5) 0.0335(2) Uani 1 1 d . . . . .
H7A H 0.402977 0.295709 0.663250 0.050 Uiso 1 1 calc R U . . .
H7B H 0.421336 0.190071 0.604615 0.050 Uiso 1 1 calc R U . . .
H7C H 0.442726 0.387657 0.608672 0.050 Uiso 1 1 calc R U . . .
C8 C 0.66614(5) 0.34384(12) 0.81788(4) 0.02007(19) Uani 1 1 d . . . . .
C9 C 0.61316(6) 0.26830(13) 0.85647(4) 0.0238(2) Uani 1 1 d . . . . .
H9 H 0.576433 0.193800 0.841007 0.029 Uiso 1 1 calc R U . . .
C10 C 0.61480(6) 0.30350(15) 0.91797(5) 0.0268(2) Uani 1 1 d . . . . .
H10 H 0.579458 0.252018 0.943473 0.032 Uiso 1 1 calc R U . . .
C11 C 0.66897(6) 0.41501(14) 0.94113(5) 0.0270(2) Uani 1 1 d . . . . .
H11 H 0.670201 0.438485 0.982231 0.032 Uiso 1 1 calc R U . . .
C12 C 0.72159(6) 0.49194(14) 0.90288(5) 0.0277(2) Uani 1 1 d . . . . .
H12 H 0.757815 0.567560 0.918439 0.033 Uiso 1 1 calc R U . . .
C13 C 0.72037(6) 0.45667(13) 0.84179(4) 0.0248(2) Uani 1 1 d . . . . .
H13 H 0.755886 0.508414 0.816501 0.030 Uiso 1 1 calc R U . . .
C14 C 0.66633(5) 0.47480(12) 0.61837(4) 0.01910(18) Uani 1 1 d . . . . .
C15 C 0.61809(5) 0.59623(12) 0.64483(4) 0.02127(19) Uani 1 1 d . . . . .
H15 H 0.607427 0.589225 0.685793 0.026 Uiso 1 1 calc R U . . .
C16 C 0.58589(6) 0.72741(13) 0.61050(5) 0.0246(2) Uani 1 1 d . . . . .
H16 H 0.553583 0.807622 0.628544 0.029 Uiso 1 1 calc R U . . .
C17 C 0.60153(6) 0.73988(14) 0.54937(5) 0.0284(2) Uani 1 1 d . . . . .
H17 H 0.579210 0.826784 0.526232 0.034 Uiso 1 1 calc R U . . .
C18 C 0.65076(6) 0.62144(15) 0.52320(5) 0.0305(2) Uani 1 1 d . . . . .
H18 H 0.662349 0.630367 0.482438 0.037 Uiso 1 1 calc R U . . .
C19 C 0.68287(6) 0.48969(14) 0.55741(4) 0.0251(2) Uani 1 1 d . . . . .
H19 H 0.715740 0.410656 0.539379 0.030 Uiso 1 1 calc R U . . .

loop_
_atom_site_aniso_label
_atom_site_aniso_U_11
_atom_site_aniso_U_22
_atom_site_aniso_U_33
_atom_site_aniso_U_23
_atom_site_aniso_U_13
_atom_site_aniso_U_12
O1 0.0224(4) 0.0484(5) 0.0257(4) -0.0049(3) 0.0038(3) -0.0001(3)
O2 0.0398(4) 0.0327(4) 0.0202(3) -0.0050(3) -0.0021(3) -0.0019(3)
N1 0.0207(4) 0.0231(4) 0.0214(4) -0.0013(3) -0.0031(3) -0.0016(3)
N2 0.0194(4) 0.0259(4) 0.0208(4) 0.0015(3) -0.0010(3) -0.0006(3)
C1 0.0194(4) 0.0233(4) 0.0210(4) 0.0002(3) -0.0007(3) -0.0047(3)
C2 0.0211(4) 0.0186(4) 0.0190(4) 0.0021(3) -0.0007(3) -0.0012(3)
C3 0.0182(4) 0.0197(4) 0.0195(4) 0.0017(3) -0.0022(3) 0.0008(3)
C4 0.0179(4) 0.0233(4) 0.0201(4) 0.0003(3) 0.0025(3) 0.0014(3)
C5 0.0230(4) 0.0181(4) 0.0207(4) -0.0010(3) 0.0010(3) 0.0020(3)
C6 0.0268(5) 0.0173(4) 0.0209(4) -0.0015(3) -0.0009(3) -0.0021(3)
C7 0.0245(5) 0.0408(6) 0.0352(6) -0.0054(5) -0.0104(4) 0.0020(4)
C8 0.0201(4) 0.0212(4) 0.0190(4) 0.0020(3) -0.0022(3) 0.0015(3)
C9 0.0225(4) 0.0281(5) 0.0206(4) 0.0022(4) -0.0017(3) -0.0027(4)
C10 0.0254(5) 0.0340(5) 0.0209(4) 0.0032(4) 0.0009(4) 0.0006(4)
C11 0.0297(5) 0.0307(5) 0.0205(4) -0.0018(4) -0.0041(4) 0.0052(4)
C12 0.0297(5) 0.0273(5) 0.0262(5) -0.0027(4) -0.0071(4) -0.0019(4)
C13 0.0245(4) 0.0254(5) 0.0244(5) 0.0021(4) -0.0024(3) -0.0035(4)
C14 0.0175(4) 0.0200(4) 0.0198(4) 0.0007(3) 0.0022(3) -0.0022(3)
C15 0.0207(4) 0.0218(4) 0.0214(4) 0.0001(3) 0.0049(3) -0.0018(3)
C16 0.0218(4) 0.0215(4) 0.0305(5) 0.0009(4) 0.0055(4) 0.0012(4)
C17 0.0281(5) 0.0279(5) 0.0293(5) 0.0076(4) 0.0013(4) 0.0021(4)
C18 0.0353(5) 0.0356(6) 0.0208(5) 0.0052(4) 0.0047(4) 0.0039(5)
C19 0.0266(4) 0.0277(5) 0.0210(4) -0.0006(4) 0.0054(3) 0.0033(4)

loop_
_atom_type_symbol
_atom_type_description
_atom_type_scat_dispersion_real
_atom_type_scat_dispersion_imag
_atom_type_scat_source
C C 0.0033 0.0016 'International Tables Vol C Tables 4.2.6.8 and 6.1.1.4'
H H 0.0000 0.0000 'International Tables Vol C Tables 4.2.6.8 and 6.1.1.4'
N N 0.0061 0.0033 'International Tables Vol C Tables 4.2.6.8 and 6.1.1.4'
O O 0.0106 0.0060 'International Tables Vol C Tables 4.2.6.8 and 6.1.1.4'

loop_
_geom_angle_atom_site_label_1
_geom_angle_atom_site_label_2
_geom_angle_atom_site_label_3
_geom_angle
_geom_angle_site_symmetry_1
_geom_angle_site_symmetry_3
_geom_angle_publ_flag
C1 N1 C6 113.75(8) . . ?
C1 N1 C7 123.54(9) . . ?
C6 N1 C7 122.64(8) . . ?
C3 N2 C4 110.58(8) . . ?
O1 C1 N1 124.49(9) . . ?
O1 C1 C2 128.03(9) . . ?
N1 C1 C2 107.48(8) . . ?
C1 C2 H2 111.3 . . ?
C1 C2 C5 104.26(7) . . ?
C3 C2 C1 115.04(8) . . ?
C3 C2 H2 111.3 . . ?
C3 C2 C5 102.95(7) . . ?
C5 C2 H2 111.3 . . ?
N2 C3 C2 114.72(8) . . ?
N2 C3 C8 122.07(8) . . ?
C8 C3 C2 123.20(8) . . ?
N2 C4 H4 109.1 . . ?
N2 C4 C5 105.75(7) . . ?
N2 C4 C14 110.00(8) . . ?
C5 C4 H4 109.1 . . ?
C14 C4 H4 109.1 . . ?
C14 C4 C5 113.60(7) . . ?
C2 C5 C4 103.15(7) . . ?
C2 C5 H5 111.5 . . ?
C4 C5 H5 111.5 . . ?
C6 C5 C2 104.90(7) . . ?
C6 C5 C4 113.83(8) . . ?
C6 C5 H5 111.5 . . ?
O2 C6 N1 123.78(9) . . ?
O2 C6 C5 128.46(9) . . ?
N1 C6 C5 107.75(8) . . ?
N1 C7 H7A 109.5 . . ?
N1 C7 H7B 109.5 . . ?
N1 C7 H7C 109.5 . . ?
H7A C7 H7B 109.5 . . ?
H7A C7 H7C 109.5 . . ?
H7B C7 H7C 109.5 . . ?
C9 C8 C3 121.23(9) . . ?
C9 C8 C13 118.96(9) . . ?
C13 C8 C3 119.82(8) . . ?
C8 C9 H9 119.7 . . ?
C10 C9 C8 120.52(9) . . ?
C10 C9 H9 119.7 . . ?
C9 C10 H10 120.0 . . ?
C11 C10 C9 119.97(10) . . ?
C11 C10 H10 120.0 . . ?
C10 C11 H11 120.1 . . ?
C10 C11 C12 119.85(9) . . ?
C12 C11 H11 120.1 . . ?
C11 C12 H12 119.8 . . ?
C13 C12 C11 120.35(9) . . ?
C13 C12 H12 119.8 . . ?
C8 C13 H13 119.8 . . ?
C12 C13 C8 120.35(9) . . ?
C12 C13 H13 119.8 . . ?
C15 C14 C4 121.03(8) . . ?
C19 C14 C4 119.98(8) . . ?
C19 C14 C15 118.92(9) . . ?
C14 C15 H15 119.8 . . ?
C16 C15 C14 120.42(9) . . ?
C16 C15 H15 119.8 . . ?
C15 C16 H16 119.8 . . ?
C15 C16 C17 120.43(9) . . ?
C17 C16 H16 119.8 . . ?
C16 C17 H17 120.4 . . ?
C18 C17 C16 119.27(9) . . ?
C18 C17 H17 120.4 . . ?
C17 C18 H18 119.8 . . ?
C17 C18 C19 120.41(10) . . ?
C19 C18 H18 119.8 . . ?
C14 C19 H19 119.7 . . ?
C18 C19 C14 120.53(9) . . ?
C18 C19 H19 119.7 . . ?

loop_
_geom_bond_atom_site_label_1
_geom_bond_atom_site_label_2
_geom_bond_distance
_geom_bond_site_symmetry_2
_geom_bond_publ_flag
O1 C1 1.2055(12) . ?
O2 C6 1.2059(12) . ?
N1 C1 1.3781(12) . ?
N1 C6 1.3880(13) . ?
N1 C7 1.4479(13) . ?
N2 C3 1.2775(12) . ?
N2 C4 1.4655(12) . ?
C1 C2 1.5257(13) . ?
C2 H2 0.9800 . ?
C2 C3 1.5171(13) . ?
C2 C5 1.5274(13) . ?
C3 C8 1.4755(12) . ?
C4 H4 0.9800 . ?
C4 C5 1.5721(13) . ?
C4 C14 1.5160(13) . ?
C5 H5 0.9800 . ?
C5 C6 1.5077(13) . ?
C7 H7A 0.9600 . ?
C7 H7B 0.9600 . ?
C7 H7C 0.9600 . ?
C8 C9 1.3937(13) . ?
C8 C13 1.3957(13) . ?
C9 H9 0.9300 . ?
C9 C10 1.3917(14) . ?
C10 H10 0.9300 . ?
C10 C11 1.3823(15) . ?
C11 H11 0.9300 . ?
C11 C12 1.3895(15) . ?
C12 H12 0.9300 . ?
C12 C13 1.3827(14) . ?
C13 H13 0.9300 . ?
C14 C15 1.3924(12) . ?
C14 C19 1.3888(12) . ?
C15 H15 0.9300 . ?
C15 C16 1.3855(14) . ?
C16 H16 0.9300 . ?
C16 C17 1.3876(14) . ?
C17 H17 0.9300 . ?
C17 C18 1.3854(15) . ?
C18 H18 0.9300 . ?
C18 C19 1.3865(15) . ?
C19 H19 0.9300 . ?

loop_
_geom_torsion_atom_site_label_1
_geom_torsion_atom_site_label_2
_geom_torsion_atom_site_label_3
_geom_torsion_atom_site_label_4
_geom_torsion
_geom_torsion_site_symmetry_1
_geom_torsion_site_symmetry_2
_geom_torsion_site_symmetry_3
_geom_torsion_site_symmetry_4
_geom_torsion_publ_flag
O1 C1 C2 C3 -56.30(14) . . . . ?
O1 C1 C2 C5 -168.26(10) . . . . ?
N1 C1 C2 C3 123.93(8) . . . . ?
N1 C1 C2 C5 11.98(10) . . . . ?
N2 C3 C8 C9 178.40(9) . . . . ?
N2 C3 C8 C13 -1.63(14) . . . . ?
N2 C4 C5 C2 16.75(9) . . . . ?
N2 C4 C5 C6 129.82(8) . . . . ?
N2 C4 C14 C15 -35.87(11) . . . . ?
N2 C4 C14 C19 147.16(9) . . . . ?
C1 N1 C6 O2 178.13(9) . . . . ?
C1 N1 C6 C5 -3.24(11) . . . . ?
C1 C2 C3 N2 -104.79(10) . . . . ?
C1 C2 C3 C8 76.05(11) . . . . ?
C1 C2 C5 C4 106.02(8) . . . . ?
C1 C2 C5 C6 -13.42(9) . . . . ?
C2 C3 C8 C9 -2.49(14) . . . . ?
C2 C3 C8 C13 177.48(9) . . . . ?
C2 C5 C6 O2 -170.80(10) . . . . ?
C2 C5 C6 N1 10.66(10) . . . . ?
C3 N2 C4 C5 -12.83(10) . . . . ?
C3 N2 C4 C14 110.22(9) . . . . ?
C3 C2 C5 C4 -14.42(9) . . . . ?
C3 C2 C5 C6 -133.85(7) . . . . ?
C3 C8 C9 C10 179.34(9) . . . . ?
C3 C8 C13 C12 -179.64(9) . . . . ?
C4 N2 C3 C2 3.25(11) . . . . ?
C4 N2 C3 C8 -177.58(8) . . . . ?
C4 C5 C6 O2 77.19(13) . . . . ?
C4 C5 C6 N1 -101.36(9) . . . . ?
C4 C14 C15 C16 -175.62(9) . . . . ?
C4 C14 C19 C18 175.87(10) . . . . ?
C5 C2 C3 N2 7.94(10) . . . . ?
C5 C2 C3 C8 -171.22(8) . . . . ?
C5 C4 C14 C15 82.45(10) . . . . ?
C5 C4 C14 C19 -94.53(10) . . . . ?
C6 N1 C1 O1 174.49(10) . . . . ?
C6 N1 C1 C2 -5.73(11) . . . . ?
C7 N1 C1 O1 -2.32(16) . . . . ?
C7 N1 C1 C2 177.46(9) . . . . ?
C7 N1 C6 O2 -5.03(16) . . . . ?
C7 N1 C6 C5 173.60(9) . . . . ?
C8 C9 C10 C11 0.41(16) . . . . ?
C9 C8 C13 C12 0.33(15) . . . . ?
C9 C10 C11 C12 0.12(16) . . . . ?
C10 C11 C12 C13 -0.43(16) . . . . ?
C11 C12 C13 C8 0.20(16) . . . . ?
C13 C8 C9 C10 -0.63(15) . . . . ?
C14 C4 C5 C2 -103.98(8) . . . . ?
C14 C4 C5 C6 9.08(11) . . . . ?
C14 C15 C16 C17 -0.26(15) . . . . ?
C15 C14 C19 C18 -1.17(15) . . . . ?
C15 C16 C17 C18 -1.10(16) . . . . ?
C16 C17 C18 C19 1.31(17) . . . . ?
C17 C18 C19 C14 -0.18(17) . . . . ?
C19 C14 C15 C16 1.39(14) . . . . ?
